data_4331418
loop_
_publ_author_name
'Trudel, S.'
'Kaiser, C.'
'Sonier, J.E.'
'Tyagi, P.'
'Leznoff, D.B.'
'Pacradouni, V.'
'Lefebvre, J.'

_publ_section_title
;
 Magnetic frustration and spin disorder in isostructural M(mu-O H2)2 [Au
 (C N)2]2 (M = Mn, Fe, Co) coordination polymers containing double
 aqua-bridged chains: SQUID and mueSR studies
;
_journal_name_full 'Inorganic Chemistry'
_journal_page_first 55
_journal_page_last 67
_journal_paper_doi 10.1021/ic801094m
_journal_volume 48
_journal_year 2009
_chemical_formula_sum 'C4 Au2 Fe N4 O2'
_chemical_name_systematic 'Fe (O H2)2 (O H) (Au (C N)2)2'
_space_group_IT_number 65
_symmetry_space_group_name_Hall '-C 2 2'
_symmetry_space_group_name_H-M 'C m m m'
_cell_angle_alpha 90
_cell_angle_beta 90
_cell_angle_gamma 90
_cell_formula_units_Z 1
_cell_length_a 6.26
_cell_length_b 3.59
_cell_length_c 10.34
_cell_volume 232.375
_citation_journal_id_ASTM INOCAJ
_cod_data_source_file gold_447.cif
_cod_data_source_block Au2C4Fe1N4O2
_cod_original_formula_sum 'Au2 C4 Fe1 N4 O2'
_cod_database_code 4331418

loop_
_symmetry_equiv_pos_as_xyz
x,y,z
-x,-y,z
x,-y,-z
-x,y,-z
-x,-y,-z
x,y,-z
-x,y,z
x,-y,z
x+1/2,y+1/2,z
-x+1/2,-y+1/2,z
x+1/2,-y+1/2,-z
-x+1/2,y+1/2,-z
-x+1/2,-y+1/2,-z
x+1/2,y+1/2,-z
-x+1/2,y+1/2,z
x+1/2,-y+1/2,z

loop_
_atom_site_label
_atom_site_type_symbol
_atom_site_fract_x
_atom_site_fract_y
_atom_site_fract_z
_atom_site_occupancy
_atom_site_U_iso_or_equiv
N1 N-3 0 0 0.82 1 0.0
Au1 Au+1 0 0 0.5 1 0.0
Fe1 Fe+3 0 0 0 0.5 0.0
O1 O-2 0.3 0 0 0.5 0.0
C1 C+2 0 0 0.7 1 0.0
